data_7248564
loop_
_publ_author_name
'Teng, Yu-Kang'
'Wu, Qian'
'Sun, Yao'
'Wang, Chen'
'Zhang, Rui'
'Lu, Zhen-Zhong'

_publ_section_title
;
 Mixed matrix membranes based on fluorescent coordination polymers for the
 detection of Cr2O72&#x2212; in water
;
_journal_issue 20
_journal_name_full CrystEngComm
_journal_page_first 2635
_journal_page_last 2640
_journal_paper_doi 10.1039/D4CE00182F
_journal_volume 26
_journal_year 2024
_chemical_formula_moiety 'C56 H48 N8 O8 Zn2'
_chemical_formula_sum 'C56 H48 N8 O8 Zn2'
_chemical_formula_weight 1091.76
_space_group_crystal_system triclinic
_space_group_IT_number 2
_space_group_name_Hall '-P 1'
_space_group_name_H-M_alt 'P -1'
_atom_sites_solution_hydrogens geom
_atom_sites_solution_primary dual
_audit_creation_date 2023-12-27
_audit_creation_method
;
Olex2 1.3
(compiled 2020.11.12 svn.r5f609507 for OlexSys, GUI svn.r6408)
;
_audit_update_record
;
2024-01-15 deposited with the CCDC.	2024-04-08 downloaded from the CCDC.
;
_cell_angle_alpha 64.117(3)
_cell_angle_beta 79.161(3)
_cell_angle_gamma 77.410(4)
_cell_formula_units_Z 2
_cell_length_a 11.9919(7)
_cell_length_b 16.8356(10)
_cell_length_c 17.1730(9)
_cell_measurement_reflns_used 4674
_cell_measurement_temperature 295.62
_cell_measurement_theta_max 27.50
_cell_measurement_theta_min 2.38
_cell_volume 3027.2(3)
_computing_cell_refinement 'SAINT V8.38A (Bruker, 2018)'
_computing_data_reduction 'SAINT V8.38A (Bruker, 2018)'
_computing_molecular_graphics 'Olex2 1.3 (Dolomanov et al., 2009)'
_computing_publication_material 'Olex2 1.3 (Dolomanov et al., 2009)'
_computing_structure_refinement 'XL  (Sheldrick, 2008)'
_computing_structure_solution 'SHELXT 2018/2 (Sheldrick, 2018)'
_diffrn_ambient_temperature 295.62
_diffrn_measured_fraction_theta_full 0.968
_diffrn_measured_fraction_theta_max 0.968
_diffrn_measurement_device_type 'Bruker APEX-II CCD'
_diffrn_measurement_method '\f and \w scans'
_diffrn_radiation_type MoK\a
_diffrn_radiation_wavelength 0.71073
_diffrn_reflns_av_R_equivalents 0.1667
_diffrn_reflns_av_unetI/netI 0.2048
_diffrn_reflns_Laue_measured_fraction_full 0.968
_diffrn_reflns_Laue_measured_fraction_max 0.968
_diffrn_reflns_limit_h_max 13
_diffrn_reflns_limit_h_min -14
_diffrn_reflns_limit_k_max 20
_diffrn_reflns_limit_k_min -20
_diffrn_reflns_limit_l_max 19
_diffrn_reflns_limit_l_min -20
_diffrn_reflns_number 29361
_diffrn_reflns_point_group_measured_fraction_full 0.968
_diffrn_reflns_point_group_measured_fraction_max 0.968
_diffrn_reflns_theta_full 25.000
_diffrn_reflns_theta_max 25.000
_diffrn_reflns_theta_min 1.990
_diffrn_source_current 30.0
_diffrn_source_power 1.5
_diffrn_source_voltage 50.0
_diffrn_standards_number 0
_exptl_absorpt_coefficient_mu 0.846
_exptl_absorpt_correction_T_max 0.921
_exptl_absorpt_correction_T_min 0.887
_exptl_absorpt_correction_type multi-scan
_exptl_absorpt_process_details
;
SADABS-2016/2 (Bruker,2016/2) was used for absorption correction.
wR2(int) was 0.1204 before and 0.0682 after correction.
The Ratio of minimum to maximum transmission is 0.7743.
The \l/2 correction factor is Not present.
;
_exptl_crystal_colour colourless
_exptl_crystal_colour_primary colourless
_exptl_crystal_density_diffrn 1.198
_exptl_crystal_description needle
_exptl_crystal_F_000 1128
_exptl_crystal_size_max 0.25
_exptl_crystal_size_mid 0.11
_exptl_crystal_size_min 0.11
_refine_diff_density_max 0.618
_refine_diff_density_min -1.080
_refine_diff_density_rms 0.112
_refine_ls_extinction_method none
_refine_ls_goodness_of_fit_ref 0.990
_refine_ls_hydrogen_treatment constr
_refine_ls_matrix_type full
_refine_ls_number_parameters 667
_refine_ls_number_reflns 10314
_refine_ls_number_restraints 39
_refine_ls_restrained_S_all 0.991
_refine_ls_R_factor_all 0.1873
_refine_ls_R_factor_gt 0.0904
_refine_ls_shift/su_max 0.000
_refine_ls_shift/su_mean 0.000
_refine_ls_structure_factor_coef Fsqd
_refine_ls_weighting_details 'w=1/[\s^2^(Fo^2^)+(0.0789P)^2^] where P=(Fo^2^+2Fc^2^)/3'
_refine_ls_weighting_scheme calc
_refine_ls_wR_factor_gt 0.1691
_refine_ls_wR_factor_ref 0.1967
_reflns_Friedel_coverage 0.000
_reflns_number_gt 5070
_reflns_number_total 10314
_reflns_threshold_expression 'I > 2\s(I)'
_cod_data_source_file d4ce00182f2.cif
_cod_data_source_block 2
_cod_depositor_comments 'Adding full bibliography for 7248562--7248564.cif.'
_cod_database_code 7248564
_shelx_shelxl_version_number 2018/3
_shelx_space_group_comment
;
The symmetry employed for this shelxl refinement is uniquely defined
by the following loop, which should always be used as a source of
symmetry information in preference to the above space-group names.
They are only intended as comments.
;
_shelx_estimated_absorpt_t_max 0.913
_shelx_estimated_absorpt_t_min 0.816
_olex2_refinement_description
;
1. Fixed Uiso
 At 1.2 times of:
  All C(H) groups, All C(H,H) groups
2. Rigid bond restraints
 Zn1, O2, C1
 with sigma for 1-2 distances of 0.005 and sigma for 1-3 distances of 0.005
 O8, O7, C6, C5
 with sigma for 1-2 distances of 0.01 and sigma for 1-3 distances of 0.01
3. Uiso/Uaniso restraints and constraints
Zn1 \\sim O2 \\sim C1: within 2A with sigma of 0.005 and sigma for terminal
atoms of 0.01 within 2A
O8 \\sim O7 \\sim C6 \\sim C5: within 2A with sigma of 0.04 and sigma for
terminal atoms of 0.08 within 2A
4.a Ternary CH refined with riding coordinates:
 C6(H6), C23(H23), C2(H2), C20(H20)
4.b Secondary CH2 refined with riding coordinates:
 C8(H8A,H8B), C7(H7A,H7B), C22(H22A,H22B), C25(H25A,H25B), C3(H3A,H3B),
 C24(H24A,H24B), C4(H4A,H4B), C21(H21A,H21B)
4.c Aromatic/amide H refined with riding coordinates:
 C39(H39), C56(H56), C29(H29), C49(H49), C55(H55), C37(H37), C54(H54),
 C52(H52), C50(H50), C38(H38), C51(H51), C36(H36), C11(H11), C34(H34), C28(H28),
  C45(H45), C35(H35), C33(H33), C42(H42), C9(H9), C17(H17), C27(H27), C13(H13),
 C10(H10), C43(H43), C44(H44), C18(H18), C12(H12)
;
_smtbx_masks_void_probe_radius 1.2
_smtbx_masks_void_truncation_radius 1.2
_olex2_submission_special_instructions 'No special instructions were received'

loop_
_space_group_symop_operation_xyz
'x, y, z'
'-x, -y, -z'

loop_
_atom_site_label
_atom_site_type_symbol
_atom_site_fract_x
_atom_site_fract_y
_atom_site_fract_z
_atom_site_U_iso_or_equiv
_atom_site_adp_type
_atom_site_occupancy
_atom_site_site_symmetry_order
_atom_site_calc_flag
_atom_site_refinement_flags_posn
_atom_site_refinement_flags_adp
_atom_site_refinement_flags_occupancy
_atom_site_disorder_assembly
_atom_site_disorder_group
Zn2 Zn -0.10685(7) 0.37771(6) 1.06561(5) 0.0293(3) Uani 1 1 d . . . . .
Zn1 Zn 0.62985(7) 0.31073(6) 0.59979(5) 0.0311(3) Uani 1 1 d . U . . .
O6 O 0.0099(4) 0.4080(4) 0.9652(3) 0.0404(14) Uani 1 1 d . . . . .
O5 O 0.1221(5) 0.2925(4) 1.0530(3) 0.0513(16) Uani 1 1 d . . . . .
O2 O 0.7466(4) 0.3705(4) 0.6033(3) 0.0476(12) Uani 1 1 d . U . . .
O8 O -0.3287(5) 0.3792(4) 1.1562(4) 0.0466(15) Uani 1 1 d . U . . .
O7 O -0.2434(4) 0.4652(3) 1.0305(3) 0.0408(14) Uani 1 1 d . U . . .
N8 N -0.0553(5) 0.3788(4) 0.1691(4) 0.0290(15) Uani 1 1 d . . . . .
N5 N 0.5636(5) 0.3654(4) 0.4861(4) 0.0412(17) Uani 1 1 d . . . . .
N7 N 0.0485(5) 0.3813(4) 0.2608(4) 0.0331(16) Uani 1 1 d . . . . .
O1 O 0.8497(5) 0.3488(4) 0.4931(4) 0.0561(17) Uani 1 1 d . . . . .
O4 O 0.4122(5) 0.2470(5) 0.6685(4) 0.068(2) Uani 1 1 d . . . . .
O3 O 0.5221(5) 0.3174(4) 0.6972(3) 0.0519(16) Uani 1 1 d . . . . .
N6 N 0.4422(5) 0.3823(4) 0.3958(4) 0.0350(16) Uani 1 1 d . . . . .
N1 N -0.1414(6) 0.2591(4) 1.0729(4) 0.0387(17) Uani 1 1 d . . . . .
N3 N 0.6896(5) 0.1862(4) 0.6065(4) 0.0385(17) Uani 1 1 d . . . . .
C48 C 0.2000(6) 0.4588(5) 0.2578(5) 0.0334(19) Uani 1 1 d . . . . .
N4 N 0.8018(6) 0.0820(4) 0.5699(4) 0.0419(18) Uani 1 1 d . . . . .
C6 C -0.4449(6) 0.5103(5) 1.0656(5) 0.0360(19) Uani 1 1 d . U . . .
H6 H -0.456413 0.543194 1.102265 0.043 Uiso 1 1 calc R U . . .
C53 C 0.2976(6) 0.4615(5) 0.2941(4) 0.0306(18) Uani 1 1 d . . . . .
C47 C 0.1487(6) 0.3824(6) 0.2959(5) 0.035(2) Uani 1 1 d . . . . .
C39 C 0.5494(7) 0.3790(6) 0.3515(5) 0.045(2) Uani 1 1 d . . . . .
H39 H 0.567981 0.382803 0.295070 0.054 Uiso 1 1 calc R U . . .
C56 C 0.0484(6) 0.3722(5) 0.1867(4) 0.035(2) Uani 1 1 d . . . . .
H56 H 0.114748 0.362369 0.152048 0.043 Uiso 1 1 calc R U . . .
C29 C 0.7936(7) 0.1614(5) 0.5733(4) 0.037(2) Uani 1 1 d . . . . .
H29 H 0.853261 0.194891 0.554654 0.044 Uiso 1 1 calc R U . . .
C31 C 0.9251(7) 0.0732(5) 0.4428(5) 0.0327(19) Uani 1 1 d . . . . .
N2 N -0.1180(7) 0.1399(4) 1.0467(5) 0.0489(19) Uani 1 1 d . . . . .
C26 C 0.4346(7) 0.2812(6) 0.7135(5) 0.041(2) Uani 1 1 d . . . . .
C40 C 0.3373(6) 0.3845(6) 0.3647(5) 0.036(2) Uani 1 1 d . . . . .
C49 C 0.1587(6) 0.5353(5) 0.1851(5) 0.035(2) Uani 1 1 d . . . . .
H49 H 0.096148 0.535322 0.160261 0.043 Uiso 1 1 calc R U . . .
C19 C 0.1055(7) 0.3508(6) 0.9813(5) 0.037(2) Uani 1 1 d . . . . .
C30 C 0.9024(6) 0.0389(5) 0.5356(5) 0.0332(19) Uani 1 1 d . . . . .
C23 C 0.3513(7) 0.2826(5) 0.7906(5) 0.037(2) Uani 1 1 d . . . . .
H23 H 0.339860 0.220469 0.826347 0.045 Uiso 1 1 calc R U . . .
C2 C 0.9106(7) 0.4421(6) 0.5442(5) 0.045(2) Uani 1 1 d . . . . .
H2 H 0.893083 0.450046 0.598682 0.054 Uiso 1 1 calc R U . . .
C55 C -0.1268(7) 0.3936(5) 0.2379(5) 0.038(2) Uani 1 1 d . . . . .
H55 H -0.206653 0.401238 0.243923 0.046 Uiso 1 1 calc R U . . .
C37 C 0.4553(7) 0.3735(6) 0.4765(5) 0.042(2) Uani 1 1 d . . . . .
H37 H 0.394854 0.373317 0.519332 0.050 Uiso 1 1 calc R U . . .
C54 C -0.0631(7) 0.3952(5) 0.2939(5) 0.038(2) Uani 1 1 d . . . . .
H54 H -0.089631 0.403891 0.344516 0.046 Uiso 1 1 calc R U . . .
C8 C -0.5535(7) 0.4200(6) 1.0277(5) 0.045(2) Uani 1 1 d . . . . .
H8A H -0.487887 0.373572 1.031178 0.054 Uiso 1 1 calc R U . . .
H8B H -0.622474 0.392559 1.044767 0.054 Uiso 1 1 calc R U . . .
C5 C -0.3323(7) 0.4465(6) 1.0863(5) 0.0344(18) Uani 1 1 d . U . . .
C20 C 0.1924(7) 0.3601(6) 0.9006(5) 0.046(2) Uani 1 1 d . . . . .
H20 H 0.200997 0.423225 0.867952 0.055 Uiso 1 1 calc R U . . .
C32 C 1.0282(7) 0.0320(5) 0.4082(5) 0.035(2) Uani 1 1 d . . . . .
C52 C 0.3465(7) 0.5406(5) 0.2588(5) 0.040(2) Uani 1 1 d . . . . .
H52 H 0.408385 0.543543 0.282451 0.048 Uiso 1 1 calc R U . . .
C1 C 0.8326(7) 0.3820(6) 0.5459(5) 0.0441(18) Uani 1 1 d . U . . .
C46 C 0.1833(7) 0.3052(6) 0.3701(5) 0.041(2) Uani 1 1 d . . . . .
C50 C 0.2113(7) 0.6073(6) 0.1528(6) 0.047(2) Uani 1 1 d . . . . .
H50 H 0.186029 0.655997 0.103451 0.057 Uiso 1 1 calc R U . . .
C38 C 0.6221(7) 0.3693(6) 0.4068(5) 0.046(2) Uani 1 1 d . . . . .
H38 H 0.701439 0.365551 0.393723 0.055 Uiso 1 1 calc R U . . .
C41 C 0.2827(7) 0.3067(6) 0.4063(5) 0.042(2) Uani 1 1 d . . . . .
C7 C -0.5466(6) 0.4605(5) 1.0913(5) 0.038(2) Uani 1 1 d . . . . .
H7A H -0.616932 0.501215 1.093379 0.045 Uiso 1 1 calc R U . . .
H7B H -0.540594 0.412984 1.149234 0.045 Uiso 1 1 calc R U . . .
C51 C 0.3025(8) 0.6130(5) 0.1897(5) 0.047(2) Uani 1 1 d . . . . .
H51 H 0.332961 0.665931 0.167077 0.057 Uiso 1 1 calc R U . . .
C16 C -0.0429(8) 0.0842(5) 0.9363(6) 0.049(2) Uani 1 1 d . . . . .
C36 C 0.8527(7) 0.1444(5) 0.3864(6) 0.048(2) Uani 1 1 d . . . . .
H36 H 0.785963 0.171082 0.408466 0.058 Uiso 1 1 calc R U . . .
C11 C -0.0669(7) 0.2027(5) 1.0459(5) 0.038(2) Uani 1 1 d . . . . .
H11 H 0.010727 0.206737 1.028785 0.046 Uiso 1 1 calc R U . . .
C34 C 0.9838(9) 0.1387(7) 0.2640(5) 0.063(3) Uani 1 1 d . . . . .
H34 H 1.004101 0.162974 0.204155 0.076 Uiso 1 1 calc R U . . .
C22 C 0.2366(8) 0.3328(8) 0.7640(5) 0.078(4) Uani 1 1 d . . . . .
H22A H 0.207874 0.306889 0.732571 0.094 Uiso 1 1 calc R U . . .
H22B H 0.243969 0.394291 0.725129 0.094 Uiso 1 1 calc R U . . .
C25 C 0.3071(7) 0.3075(7) 0.9263(5) 0.055(3) Uani 1 1 d . . . . .
H25A H 0.298411 0.245472 0.961918 0.066 Uiso 1 1 calc R U . . .
H25B H 0.335219 0.329485 0.961410 0.066 Uiso 1 1 calc R U . . .
C28 C 0.6983(8) 0.0543(6) 0.6034(6) 0.067(3) Uani 1 1 d . . . . .
H28 H 0.678665 0.000779 0.610828 0.080 Uiso 1 1 calc R U . . .
C15 C -0.0595(8) 0.0674(5) 1.0237(6) 0.049(2) Uani 1 1 d . . . . .
C45 C 0.1281(7) 0.2287(6) 0.4122(5) 0.051(2) Uani 1 1 d . . . . .
H45 H 0.063535 0.226716 0.390740 0.061 Uiso 1 1 calc R U . . .
C35 C 0.8819(9) 0.1737(6) 0.2982(5) 0.059(3) Uani 1 1 d . . . . .
H35 H 0.831952 0.218228 0.260606 0.071 Uiso 1 1 calc R U . . .
C33 C 1.0544(8) 0.0698(6) 0.3163(5) 0.052(2) Uani 1 1 d . . . . .
H33 H 1.121758 0.046507 0.291593 0.062 Uiso 1 1 calc R U . . .
C42 C 0.3218(9) 0.2306(7) 0.4793(6) 0.071(3) Uani 1 1 d . . . . .
H42 H 0.385569 0.230010 0.503248 0.086 Uiso 1 1 calc R U . . .
C3 C 1.0358(8) 0.4046(6) 0.5352(7) 0.072(3) Uani 1 1 d . . . . .
H3A H 1.053310 0.392912 0.483372 0.086 Uiso 1 1 calc R U . . .
H3B H 1.052008 0.348434 0.585074 0.086 Uiso 1 1 calc R U . . .
C24 C 0.3959(8) 0.3124(7) 0.8487(6) 0.066(3) Uani 1 1 d . . . . .
H24A H 0.411529 0.373215 0.816019 0.079 Uiso 1 1 calc R U . . .
H24B H 0.467103 0.274257 0.869095 0.079 Uiso 1 1 calc R U . . .
C14 C -0.0202(8) -0.0134(6) 1.0890(6) 0.054(2) Uani 1 1 d . . . . .
C9 C -0.2433(8) 0.2281(6) 1.0921(6) 0.061(3) Uani 1 1 d . . . . .
H9 H -0.312085 0.254449 1.112367 0.073 Uiso 1 1 calc R U . . .
C17 C -0.0839(10) 0.1678(6) 0.8691(7) 0.080(3) Uani 1 1 d . . . . .
H17 H -0.124201 0.214484 0.883090 0.096 Uiso 1 1 calc R U . . .
C27 C 0.6285(8) 0.1194(6) 0.6241(6) 0.063(3) Uani 1 1 d . . . . .
H27 H 0.551688 0.118540 0.646530 0.076 Uiso 1 1 calc R U . . .
C4 C 1.1112(7) 0.4692(6) 0.5292(7) 0.069(3) Uani 1 1 d . . . . .
H4A H 1.097719 0.476793 0.583210 0.083 Uiso 1 1 calc R U . . .
H4B H 1.191167 0.443650 0.522316 0.083 Uiso 1 1 calc R U . . .
C13 C -0.0387(10) -0.0314(7) 1.1794(6) 0.079(4) Uani 1 1 d . . . . .
H13 H -0.079267 0.013108 1.196587 0.095 Uiso 1 1 calc R U . . .
C10 C -0.2308(9) 0.1532(6) 1.0777(7) 0.073(3) Uani 1 1 d . . . . .
H10 H -0.286769 0.118634 1.086936 0.088 Uiso 1 1 calc R U . . .
C43 C 0.2669(11) 0.1581(7) 0.5149(6) 0.087(4) Uani 1 1 d . . . . .
H43 H 0.295095 0.107082 0.561287 0.104 Uiso 1 1 calc R U . . .
C21 C 0.1496(7) 0.3307(8) 0.8435(6) 0.082(4) Uani 1 1 d . . . . .
H21A H 0.078602 0.369194 0.823063 0.098 Uiso 1 1 calc R U . . .
H21B H 0.132622 0.270372 0.877087 0.098 Uiso 1 1 calc R U . . .
C44 C 0.1667(10) 0.1603(7) 0.4812(6) 0.083(4) Uani 1 1 d . . . . .
H44 H 0.126933 0.111877 0.508755 0.100 Uiso 1 1 calc R U . . .
C18 C -0.0636(13) 0.1788(8) 0.7843(8) 0.118(5) Uani 1 1 d . . . . .
H18 H -0.092011 0.232947 0.741310 0.141 Uiso 1 1 calc R U . . .
C12 C 0.0011(12) -0.1107(8) 1.2399(7) 0.103(5) Uani 1 1 d . . . . .
H12 H -0.012638 -0.120830 1.298335 0.124 Uiso 1 1 calc R U . . .

loop_
_atom_site_aniso_label
_atom_site_aniso_U_11
_atom_site_aniso_U_22
_atom_site_aniso_U_33
_atom_site_aniso_U_23
_atom_site_aniso_U_13
_atom_site_aniso_U_12
Zn2 0.0255(5) 0.0373(6) 0.0315(5) -0.0211(4) -0.0039(4) -0.0016(4)
Zn1 0.0201(5) 0.0504(6) 0.0348(5) -0.0278(5) 0.0019(4) -0.0109(4)
O6 0.029(3) 0.054(4) 0.044(3) -0.030(3) 0.008(3) -0.005(3)
O5 0.043(4) 0.068(4) 0.031(3) -0.016(3) 0.009(3) -0.003(3)
O2 0.029(2) 0.079(3) 0.052(3) -0.035(2) 0.003(2) -0.030(2)
O8 0.038(4) 0.054(4) 0.051(3) -0.026(3) -0.014(3) 0.004(3)
O7 0.027(3) 0.043(3) 0.056(3) -0.026(3) -0.011(3) 0.003(3)
N8 0.022(4) 0.030(4) 0.035(3) -0.015(3) 0.003(3) -0.007(3)
N5 0.021(4) 0.059(5) 0.054(4) -0.034(4) 0.000(3) -0.008(3)
N7 0.030(4) 0.060(5) 0.027(3) -0.031(3) -0.003(3) -0.016(3)
O1 0.064(4) 0.074(4) 0.055(4) -0.042(4) 0.013(3) -0.041(4)
O4 0.067(5) 0.104(6) 0.065(4) -0.067(4) 0.023(3) -0.030(4)
O3 0.041(4) 0.073(4) 0.054(4) -0.040(3) 0.015(3) -0.021(3)
N6 0.020(4) 0.054(4) 0.032(3) -0.013(3) -0.006(3) -0.013(3)
N1 0.053(5) 0.021(3) 0.046(4) -0.022(3) 0.000(3) 0.000(3)
N3 0.032(4) 0.045(4) 0.035(4) -0.015(3) 0.002(3) -0.007(4)
C48 0.029(5) 0.044(5) 0.031(4) -0.019(4) 0.004(4) -0.010(4)
N4 0.038(4) 0.038(4) 0.049(4) -0.017(4) 0.010(3) -0.016(4)
C6 0.022(4) 0.056(5) 0.042(4) -0.034(4) -0.011(3) 0.006(4)
C53 0.027(5) 0.040(5) 0.031(4) -0.020(4) -0.009(3) 0.000(4)
C47 0.024(5) 0.060(6) 0.028(4) -0.026(4) 0.003(3) -0.010(4)
C39 0.030(5) 0.092(7) 0.027(4) -0.032(5) 0.001(4) -0.022(5)
C56 0.018(4) 0.062(6) 0.034(4) -0.025(4) 0.004(3) -0.016(4)
C29 0.034(5) 0.045(5) 0.032(4) -0.014(4) 0.001(4) -0.014(4)
C31 0.034(5) 0.025(4) 0.039(4) -0.016(4) -0.005(4) 0.004(4)
N2 0.054(5) 0.038(4) 0.068(5) -0.035(4) -0.009(4) -0.003(4)
C26 0.021(5) 0.057(6) 0.050(5) -0.032(5) 0.010(4) -0.004(4)
C40 0.021(4) 0.067(6) 0.028(4) -0.025(4) 0.001(3) -0.012(4)
C49 0.016(4) 0.053(6) 0.048(5) -0.031(5) -0.005(4) -0.002(4)
C19 0.027(5) 0.049(6) 0.045(5) -0.034(5) 0.005(4) -0.003(4)
C30 0.029(5) 0.028(4) 0.040(4) -0.018(4) 0.008(4) -0.002(4)
C23 0.028(5) 0.045(5) 0.037(4) -0.017(4) 0.004(4) -0.008(4)
C2 0.049(6) 0.068(6) 0.034(4) -0.035(5) 0.028(4) -0.039(5)
C55 0.022(4) 0.047(5) 0.046(5) -0.019(4) -0.004(4) -0.008(4)
C37 0.033(5) 0.066(6) 0.032(4) -0.024(4) 0.005(4) -0.018(5)
C54 0.036(5) 0.060(6) 0.032(4) -0.029(4) 0.000(4) -0.015(4)
C8 0.037(5) 0.050(5) 0.050(5) -0.022(5) -0.018(4) 0.002(4)
C5 0.027(4) 0.053(5) 0.047(4) -0.039(4) -0.015(4) -0.004(4)
C20 0.047(6) 0.041(5) 0.049(5) -0.024(4) 0.009(4) -0.006(5)
C32 0.044(5) 0.025(4) 0.031(4) -0.007(4) -0.001(4) -0.008(4)
C52 0.031(5) 0.049(6) 0.058(5) -0.036(5) -0.004(4) -0.011(4)
C1 0.028(3) 0.072(4) 0.047(4) -0.034(4) 0.005(3) -0.025(3)
C46 0.028(5) 0.067(6) 0.039(5) -0.024(5) -0.004(4) -0.022(5)
C50 0.044(6) 0.052(6) 0.054(5) -0.029(5) -0.015(4) -0.001(5)
C38 0.014(4) 0.086(7) 0.046(5) -0.035(5) -0.001(4) -0.013(4)
C41 0.036(5) 0.052(6) 0.035(4) -0.010(4) -0.008(4) -0.017(4)
C7 0.025(5) 0.053(5) 0.036(4) -0.024(4) -0.004(4) 0.002(4)
C51 0.060(6) 0.025(5) 0.059(6) -0.018(4) -0.002(5) -0.012(5)
C16 0.067(7) 0.026(5) 0.057(6) -0.018(5) -0.019(5) 0.000(5)
C36 0.042(6) 0.019(4) 0.084(7) -0.022(5) -0.018(5) 0.006(4)
C11 0.038(5) 0.035(5) 0.042(5) -0.016(4) -0.012(4) -0.002(4)
C34 0.086(8) 0.071(7) 0.025(5) -0.014(5) 0.002(5) -0.017(6)
C22 0.053(7) 0.147(11) 0.041(5) -0.057(7) 0.002(5) 0.006(7)
C25 0.030(5) 0.115(8) 0.049(5) -0.060(6) 0.014(4) -0.026(6)
C28 0.058(7) 0.046(6) 0.100(8) -0.031(6) 0.013(6) -0.033(5)
C15 0.061(7) 0.028(5) 0.063(6) -0.026(5) -0.010(5) -0.002(5)
C45 0.036(5) 0.056(6) 0.057(6) -0.012(5) -0.011(5) -0.020(5)
C35 0.076(8) 0.047(6) 0.037(5) -0.003(5) -0.007(5) -0.003(5)
C33 0.068(7) 0.042(5) 0.032(5) -0.010(4) -0.004(5) 0.005(5)
C42 0.081(8) 0.073(7) 0.055(6) 0.007(5) -0.042(6) -0.044(6)
C3 0.053(7) 0.059(7) 0.104(8) -0.025(6) -0.021(6) -0.018(6)
C24 0.036(6) 0.122(9) 0.067(6) -0.061(7) 0.015(5) -0.036(6)
C14 0.060(7) 0.043(6) 0.067(6) -0.026(5) -0.023(5) -0.005(5)
C9 0.046(6) 0.047(6) 0.100(8) -0.041(6) -0.005(6) -0.008(5)
C17 0.124(11) 0.045(6) 0.076(7) -0.026(6) -0.037(7) 0.002(7)
C27 0.050(6) 0.047(6) 0.087(7) -0.033(6) 0.028(6) -0.013(5)
C4 0.020(5) 0.072(8) 0.123(9) -0.050(7) -0.016(5) 0.005(5)
C13 0.127(11) 0.048(6) 0.060(7) -0.034(6) -0.013(7) 0.016(7)
C10 0.061(7) 0.064(7) 0.125(9) -0.067(7) 0.020(7) -0.037(6)
C43 0.121(11) 0.065(7) 0.064(7) 0.010(6) -0.053(7) -0.035(7)
C21 0.028(6) 0.183(12) 0.061(6) -0.087(8) -0.009(5) 0.012(7)
C44 0.098(9) 0.081(8) 0.064(7) 0.005(6) -0.038(7) -0.048(7)
C18 0.219(17) 0.063(8) 0.078(9) -0.035(7) -0.054(10) 0.010(10)
C12 0.165(14) 0.068(8) 0.070(8) -0.029(7) -0.023(8) 0.007(9)

loop_
_atom_type_symbol
_atom_type_description
_atom_type_scat_dispersion_real
_atom_type_scat_dispersion_imag
_atom_type_scat_source
C C 0.0033 0.0016 'International Tables Vol C Tables 4.2.6.8 and 6.1.1.4'
H H 0.0000 0.0000 'International Tables Vol C Tables 4.2.6.8 and 6.1.1.4'
N N 0.0061 0.0033 'International Tables Vol C Tables 4.2.6.8 and 6.1.1.4'
O O 0.0106 0.0060 'International Tables Vol C Tables 4.2.6.8 and 6.1.1.4'
Zn Zn 0.2839 1.4301 'International Tables Vol C Tables 4.2.6.8 and 6.1.1.4'

loop_
_geom_angle_atom_site_label_1
_geom_angle_atom_site_label_2
_geom_angle_atom_site_label_3
_geom_angle
_geom_angle_site_symmetry_1
_geom_angle_site_symmetry_3
_geom_angle_publ_flag
O6 Zn2 N8 112.0(2) . 1_556 ?
O6 Zn2 N1 101.0(2) . . ?
O7 Zn2 O6 107.0(2) . . ?
O7 Zn2 N8 110.3(2) . 1_556 ?
O7 Zn2 N1 106.5(3) . . ?
N8 Zn2 N1 119.1(2) 1_556 . ?
O2 Zn1 N5 113.9(2) . . ?
O2 Zn1 O3 100.5(2) . . ?
O2 Zn1 N3 113.5(3) . . ?
N5 Zn1 N3 99.5(3) . . ?
O3 Zn1 N5 114.6(3) . . ?
O3 Zn1 N3 115.5(2) . . ?
C19 O6 Zn2 112.0(5) . . ?
C1 O2 Zn1 119.2(5) . . ?
C5 O7 Zn2 113.6(5) . . ?
C56 N8 Zn2 129.7(5) . 1_554 ?
C56 N8 C55 104.0(6) . . ?
C55 N8 Zn2 126.2(5) . 1_554 ?
C37 N5 Zn1 125.4(5) . . ?
C37 N5 C38 104.3(6) . . ?
C38 N5 Zn1 126.0(5) . . ?
C56 N7 C47 126.1(6) . . ?
C56 N7 C54 107.8(6) . . ?
C54 N7 C47 126.0(6) . . ?
C26 O3 Zn1 116.2(5) . . ?
C39 N6 C40 125.1(6) . . ?
C37 N6 C39 107.4(6) . . ?
C37 N6 C40 127.1(6) . . ?
C11 N1 Zn2 124.8(6) . . ?
C11 N1 C9 104.9(7) . . ?
C9 N1 Zn2 129.6(5) . . ?
C29 N3 Zn1 124.4(5) . . ?
C29 N3 C27 105.3(7) . . ?
C27 N3 Zn1 128.4(6) . . ?
C47 C48 C53 119.1(7) . . ?
C47 C48 C49 122.3(7) . . ?
C49 C48 C53 118.7(7) . . ?
C29 N4 C30 124.6(6) . . ?
C29 N4 C28 106.6(7) . . ?
C28 N4 C30 128.8(7) . . ?
C8 C6 H6 106.4 2_467 . ?
C8 C6 C5 115.1(6) 2_467 . ?
C8 C6 C7 110.3(6) 2_467 . ?
C5 C6 H6 106.4 . . ?
C7 C6 H6 106.4 . . ?
C7 C6 C5 111.7(7) . . ?
C40 C53 C48 117.2(7) . . ?
C40 C53 C52 123.4(7) . . ?
C52 C53 C48 119.4(7) . . ?
C48 C47 N7 118.7(7) . . ?
C48 C47 C46 124.9(7) . . ?
C46 C47 N7 116.3(7) . . ?
N6 C39 H39 127.3 . . ?
C38 C39 N6 105.4(6) . . ?
C38 C39 H39 127.3 . . ?
N8 C56 N7 112.3(6) . . ?
N8 C56 H56 123.8 . . ?
N7 C56 H56 123.8 . . ?
N3 C29 N4 111.7(7) . . ?
N3 C29 H29 124.2 . . ?
N4 C29 H29 124.2 . . ?
C30 C31 C32 116.8(7) . . ?
C36 C31 C30 122.9(7) . . ?
C36 C31 C32 120.3(7) . . ?
C11 N2 C15 124.3(8) . . ?
C11 N2 C10 108.4(7) . . ?
C10 N2 C15 127.2(7) . . ?
O4 C26 O3 123.5(7) . . ?
O4 C26 C23 119.1(7) . . ?
O3 C26 C23 117.4(7) . . ?
C53 C40 N6 118.0(7) . . ?
C53 C40 C41 124.1(7) . . ?
C41 C40 N6 117.8(7) . . ?
C48 C49 H49 120.5 . . ?
C50 C49 C48 119.0(7) . . ?
C50 C49 H49 120.5 . . ?
O6 C19 C20 114.5(7) . . ?
O5 C19 O6 122.9(7) . . ?
O5 C19 C20 122.5(8) . . ?
C31 C30 N4 116.7(7) . . ?
C32 C30 N4 119.8(6) 2_756 . ?
C32 C30 C31 123.5(7) 2_756 . ?
C26 C23 H23 105.9 . . ?
C26 C23 C24 114.3(7) . . ?
C22 C23 C26 111.7(7) . . ?
C22 C23 H23 105.9 . . ?
C22 C23 C24 112.4(8) . . ?
C24 C23 H23 105.9 . . ?
C1 C2 H2 108.5 . . ?
C3 C2 H2 108.5 . . ?
C3 C2 C1 112.7(7) . . ?
C4 C2 H2 108.5 2_766 . ?
C4 C2 C1 109.7(8) 2_766 . ?
C4 C2 C3 108.8(7) 2_766 . ?
N8 C55 H55 124.8 . . ?
C54 C55 N8 110.3(7) . . ?
C54 C55 H55 124.8 . . ?
N5 C37 N6 111.5(6) . . ?
N5 C37 H37 124.2 . . ?
N6 C37 H37 124.2 . . ?
N7 C54 H54 127.2 . . ?
C55 C54 N7 105.5(6) . . ?
C55 C54 H54 127.2 . . ?
C6 C8 H8A 109.2 2_467 . ?
C6 C8 H8B 109.2 2_467 . ?
C6 C8 C7 112.1(7) 2_467 . ?
H8A C8 H8B 107.9 . . ?
C7 C8 H8A 109.2 . . ?
C7 C8 H8B 109.2 . . ?
O8 C5 O7 122.2(7) . . ?
O8 C5 C6 119.4(7) . . ?
O7 C5 C6 118.4(7) . . ?
C19 C20 H20 108.4 . . ?
C25 C20 C19 111.0(7) . . ?
C25 C20 H20 108.4 . . ?
C21 C20 C19 110.4(7) . . ?
C21 C20 H20 108.4 . . ?
C21 C20 C25 110.2(7) . . ?
C30 C32 C31 119.6(6) 2_756 . ?
C30 C32 C33 123.6(7) 2_756 . ?
C33 C32 C31 116.7(7) . . ?
C53 C52 H52 120.2 . . ?
C51 C52 C53 119.7(7) . . ?
C51 C52 H52 120.2 . . ?
O2 C1 C2 116.0(7) . . ?
O1 C1 O2 122.3(7) . . ?
O1 C1 C2 121.7(7) . . ?
C47 C46 C41 116.5(7) . . ?
C45 C46 C47 125.4(7) . . ?
C45 C46 C41 118.1(8) . . ?
C49 C50 H50 118.3 . . ?
C49 C50 C51 123.3(8) . . ?
C51 C50 H50 118.3 . . ?
N5 C38 H38 124.4 . . ?
C39 C38 N5 111.3(7) . . ?
C39 C38 H38 124.4 . . ?
C40 C41 C46 118.1(7) . . ?
C42 C41 C40 123.4(8) . . ?
C42 C41 C46 118.5(8) . . ?
C6 C7 C8 112.6(6) . . ?
C6 C7 H7A 109.1 . . ?
C6 C7 H7B 109.1 . . ?
C8 C7 H7A 109.1 . . ?
C8 C7 H7B 109.1 . . ?
H7A C7 H7B 107.8 . . ?
C52 C51 C50 119.8(8) . . ?
C52 C51 H51 120.1 . . ?
C50 C51 H51 120.1 . . ?
C15 C16 C14 118.4(8) . 2_557 ?
C15 C16 C17 123.6(8) . . ?
C17 C16 C14 118.1(8) . 2_557 ?
C31 C36 H36 120.5 . . ?
C35 C36 C31 119.0(8) . . ?
C35 C36 H36 120.5 . . ?
N1 C11 H11 124.5 . . ?
N2 C11 N1 111.1(8) . . ?
N2 C11 H11 124.5 . . ?
C35 C34 H34 119.6 . . ?
C33 C34 H34 119.6 . . ?
C33 C34 C35 120.8(8) . . ?
C23 C22 H22A 109.3 . . ?
C23 C22 H22B 109.3 . . ?
C23 C22 C21 111.7(7) . . ?
H22A C22 H22B 107.9 . . ?
C21 C22 H22A 109.3 . . ?
C21 C22 H22B 109.3 . . ?
C20 C25 H25A 108.9 . . ?
C20 C25 H25B 108.9 . . ?
C20 C25 C24 113.2(8) . . ?
H25A C25 H25B 107.7 . . ?
C24 C25 H25A 108.9 . . ?
C24 C25 H25B 108.9 . . ?
N4 C28 H28 126.3 . . ?
N4 C28 C27 107.3(8) . . ?
C27 C28 H28 126.3 . . ?
C16 C15 N2 117.3(8) . . ?
C14 C15 N2 118.9(8) . . ?
C14 C15 C16 123.8(8) . . ?
C46 C45 H45 119.6 . . ?
C44 C45 C46 120.9(9) . . ?
C44 C45 H45 119.6 . . ?
C36 C35 C34 121.5(9) . . ?
C36 C35 H35 119.2 . . ?
C34 C35 H35 119.2 . . ?
C32 C33 H33 119.2 . . ?
C34 C33 C32 121.5(8) . . ?
C34 C33 H33 119.2 . . ?
C41 C42 H42 119.8 . . ?
C43 C42 C41 120.4(9) . . ?
C43 C42 H42 119.8 . . ?
C2 C3 H3A 109.4 . . ?
C2 C3 H3B 109.4 . . ?
C2 C3 C4 111.0(8) . . ?
H3A C3 H3B 108.0 . . ?
C4 C3 H3A 109.4 . . ?
C4 C3 H3B 109.4 . . ?
C23 C24 C25 109.8(7) . . ?
C23 C24 H24A 109.7 . . ?
C23 C24 H24B 109.7 . . ?
C25 C24 H24A 109.7 . . ?
C25 C24 H24B 109.7 . . ?
H24A C24 H24B 108.2 . . ?
C15 C14 C16 117.8(8) . 2_557 ?
C15 C14 C13 123.9(9) . . ?
C13 C14 C16 118.2(8) . 2_557 ?
N1 C9 H9 124.7 . . ?
C10 C9 N1 110.7(8) . . ?
C10 C9 H9 124.7 . . ?
C16 C17 H17 120.1 . . ?
C18 C17 C16 119.8(10) . . ?
C18 C17 H17 120.1 . . ?
N3 C27 H27 125.5 . . ?
C28 C27 N3 109.0(8) . . ?
C28 C27 H27 125.5 . . ?
C2 C4 C3 112.9(8) 2_766 . ?
C2 C4 H4A 109.0 2_766 . ?
C2 C4 H4B 109.0 2_766 . ?
C3 C4 H4A 109.0 . . ?
C3 C4 H4B 109.0 . . ?
H4A C4 H4B 107.8 . . ?
C14 C13 H13 119.2 . . ?
C12 C13 C14 121.5(9) . . ?
C12 C13 H13 119.2 . . ?
N2 C10 H10 127.5 . . ?
C9 C10 N2 104.9(8) . . ?
C9 C10 H10 127.5 . . ?
C42 C43 H43 120.0 . . ?
C42 C43 C44 119.9(10) . . ?
C44 C43 H43 120.0 . . ?
C20 C21 C22 112.8(8) . . ?
C20 C21 H21A 109.0 . . ?
C20 C21 H21B 109.0 . . ?
C22 C21 H21A 109.0 . . ?
C22 C21 H21B 109.0 . . ?
H21A C21 H21B 107.8 . . ?
C45 C44 C43 122.1(10) . . ?
C45 C44 H44 118.9 . . ?
C43 C44 H44 118.9 . . ?
C17 C18 H18 119.0 . . ?
C17 C18 C12 122.0(11) . 2_557 ?
C12 C18 H18 119.0 2_557 . ?
C13 C12 C18 120.4(11) . 2_557 ?
C13 C12 H12 119.8 . . ?
C18 C12 H12 119.8 2_557 . ?

loop_
_geom_bond_atom_site_label_1
_geom_bond_atom_site_label_2
_geom_bond_distance
_geom_bond_site_symmetry_2
_geom_bond_publ_flag
Zn2 O6 1.957(5) . ?
Zn2 O7 1.939(5) . ?
Zn2 N8 1.996(6) 1_556 ?
Zn2 N1 2.073(6) . ?
Zn1 O2 1.918(5) . ?
Zn1 N5 1.996(7) . ?
Zn1 O3 1.941(5) . ?
Zn1 N3 2.022(7) . ?
O6 C19 1.313(9) . ?
O5 C19 1.214(9) . ?
O2 C1 1.268(8) . ?
O8 C5 1.241(9) . ?
O7 C5 1.285(9) . ?
N8 C56 1.305(9) . ?
N8 C55 1.407(9) . ?
N5 C37 1.310(9) . ?
N5 C38 1.391(9) . ?
N7 C47 1.449(9) . ?
N7 C56 1.346(8) . ?
N7 C54 1.365(9) . ?
O1 C1 1.225(8) . ?
O4 C26 1.239(9) . ?
O3 C26 1.253(9) . ?
N6 C39 1.368(9) . ?
N6 C40 1.444(9) . ?
N6 C37 1.363(9) . ?
N1 C11 1.332(9) . ?
N1 C9 1.361(10) . ?
N3 C29 1.330(9) . ?
N3 C27 1.368(10) . ?
C48 C53 1.444(10) . ?
C48 C47 1.385(10) . ?
C48 C49 1.419(10) . ?
N4 C29 1.345(9) . ?
N4 C30 1.433(9) . ?
N4 C28 1.356(10) . ?
C6 H6 0.9800 . ?
C6 C8 1.518(10) 2_467 ?
C6 C5 1.523(10) . ?
C6 C7 1.519(10) . ?
C53 C40 1.397(10) . ?
C53 C52 1.410(10) . ?
C47 C46 1.416(11) . ?
C39 H39 0.9300 . ?
C39 C38 1.341(10) . ?
C56 H56 0.9300 . ?
C29 H29 0.9300 . ?
C31 C30 1.431(9) . ?
C31 C32 1.439(10) . ?
C31 C36 1.406(10) . ?
N2 C11 1.326(9) . ?
N2 C15 1.443(10) . ?
N2 C10 1.366(11) . ?
C26 C23 1.507(10) . ?
C40 C41 1.427(10) . ?
C49 H49 0.9300 . ?
C49 C50 1.337(10) . ?
C19 C20 1.539(10) . ?
C30 C32 1.383(10) 2_756 ?
C23 H23 0.9800 . ?
C23 C22 1.485(11) . ?
C23 C24 1.514(11) . ?
C2 H2 0.9800 . ?
C2 C1 1.509(10) . ?
C2 C3 1.503(12) . ?
C2 C4 1.483(11) 2_766 ?
C55 H55 0.9300 . ?
C55 C54 1.348(10) . ?
C37 H37 0.9300 . ?
C54 H54 0.9300 . ?
C8 H8A 0.9700 . ?
C8 H8B 0.9700 . ?
C8 C7 1.541(10) . ?
C20 H20 0.9800 . ?
C20 C25 1.493(11) . ?
C20 C21 1.481(11) . ?
C32 C33 1.421(10) . ?
C52 H52 0.9300 . ?
C52 C51 1.365(10) . ?
C46 C41 1.453(10) . ?
C46 C45 1.415(10) . ?
C50 H50 0.9300 . ?
C50 C51 1.402(11) . ?
C38 H38 0.9300 . ?
C41 C42 1.411(11) . ?
C7 H7A 0.9700 . ?
C7 H7B 0.9700 . ?
C51 H51 0.9300 . ?
C16 C15 1.384(11) . ?
C16 C14 1.456(11) 2_557 ?
C16 C17 1.431(12) . ?
C36 H36 0.9300 . ?
C36 C35 1.372(11) . ?
C11 H11 0.9300 . ?
C34 H34 0.9300 . ?
C34 C35 1.380(12) . ?
C34 C33 1.347(11) . ?
C22 H22A 0.9700 . ?
C22 H22B 0.9700 . ?
C22 C21 1.545(10) . ?
C25 H25A 0.9700 . ?
C25 H25B 0.9700 . ?
C25 C24 1.524(10) . ?
C28 H28 0.9300 . ?
C28 C27 1.362(11) . ?
C15 C14 1.384(11) . ?
C45 H45 0.9300 . ?
C45 C44 1.314(12) . ?
C35 H35 0.9300 . ?
C33 H33 0.9300 . ?
C42 H42 0.9300 . ?
C42 C43 1.357(12) . ?
C3 H3A 0.9700 . ?
C3 H3B 0.9700 . ?
C3 C4 1.518(12) . ?
C24 H24A 0.9700 . ?
C24 H24B 0.9700 . ?
C14 C13 1.429(12) . ?
C9 H9 0.9300 . ?
C9 C10 1.360(11) . ?
C17 H17 0.9300 . ?
C17 C18 1.365(13) . ?
C27 H27 0.9300 . ?
C4 H4A 0.9700 . ?
C4 H4B 0.9700 . ?
C13 H13 0.9300 . ?
C13 C12 1.337(13) . ?
C10 H10 0.9300 . ?
C43 H43 0.9300 . ?
C43 C44 1.415(13) . ?
C21 H21A 0.9700 . ?
C21 H21B 0.9700 . ?
C44 H44 0.9300 . ?
C18 H18 0.9300 . ?
C18 C12 1.404(15) 2_557 ?
C12 H12 0.9300 . ?

loop_
_geom_torsion_atom_site_label_1
_geom_torsion_atom_site_label_2
_geom_torsion_atom_site_label_3
_geom_torsion_atom_site_label_4
_geom_torsion
_geom_torsion_site_symmetry_1
_geom_torsion_site_symmetry_2
_geom_torsion_site_symmetry_3
_geom_torsion_site_symmetry_4
_geom_torsion_publ_flag
Zn2 O6 C19 O5 -7.5(10) . . . . ?
Zn2 O6 C19 C20 169.0(5) . . . . ?
Zn2 O7 C5 O8 1.1(9) . . . . ?
Zn2 O7 C5 C6 -179.8(5) . . . . ?
Zn2 N8 C56 N7 176.1(5) 1_554 . . . ?
Zn2 N8 C55 C54 -176.2(5) 1_554 . . . ?
Zn2 N1 C11 N2 -170.6(5) . . . . ?
Zn2 N1 C9 C10 171.3(7) . . . . ?
Zn1 O2 C1 O1 -7.2(12) . . . . ?
Zn1 O2 C1 C2 170.5(6) . . . . ?
Zn1 N5 C37 N6 -157.8(5) . . . . ?
Zn1 N5 C38 C39 157.3(6) . . . . ?
Zn1 O3 C26 O4 -4.1(12) . . . . ?
Zn1 O3 C26 C23 178.0(5) . . . . ?
Zn1 N3 C29 N4 -166.3(5) . . . . ?
Zn1 N3 C27 C28 166.6(6) . . . . ?
O6 C19 C20 C25 167.5(7) . . . . ?
O6 C19 C20 C21 -70.1(10) . . . . ?
O5 C19 C20 C25 -16.0(11) . . . . ?
O5 C19 C20 C21 106.4(10) . . . . ?
N8 C55 C54 N7 -0.1(9) . . . . ?
N7 C47 C46 C41 -179.1(6) . . . . ?
N7 C47 C46 C45 -0.4(11) . . . . ?
O4 C26 C23 C22 -60.2(11) . . . . ?
O4 C26 C23 C24 170.8(9) . . . . ?
O3 C26 C23 C22 117.7(9) . . . . ?
O3 C26 C23 C24 -11.2(12) . . . . ?
N6 C39 C38 N5 0.5(10) . . . . ?
N6 C40 C41 C46 -174.3(7) . . . . ?
N6 C40 C41 C42 4.2(12) . . . . ?
N1 C9 C10 N2 -1.5(12) . . . . ?
C48 C53 C40 N6 173.3(6) . . . . ?
C48 C53 C40 C41 -4.6(11) . . . . ?
C48 C53 C52 C51 -1.4(11) . . . . ?
C48 C47 C46 C41 -2.1(11) . . . . ?
C48 C47 C46 C45 176.6(8) . . . . ?
C48 C49 C50 C51 -3.1(12) . . . . ?
N4 C28 C27 N3 -2.2(11) . . . . ?
C6 C8 C7 C6 -55.0(9) 2_467 . . . ?
C53 C48 C47 N7 178.0(6) . . . . ?
C53 C48 C47 C46 1.2(11) . . . . ?
C53 C48 C49 C50 -0.2(10) . . . . ?
C53 C40 C41 C46 3.6(12) . . . . ?
C53 C40 C41 C42 -177.9(8) . . . . ?
C53 C52 C51 C50 -1.8(12) . . . . ?
C47 N7 C56 N8 -176.3(7) . . . . ?
C47 N7 C54 C55 176.3(7) . . . . ?
C47 C48 C53 C40 2.1(10) . . . . ?
C47 C48 C53 C52 -176.6(7) . . . . ?
C47 C48 C49 C50 178.7(7) . . . . ?
C47 C46 C41 C40 -0.2(11) . . . . ?
C47 C46 C41 C42 -178.8(8) . . . . ?
C47 C46 C45 C44 -179.7(9) . . . . ?
C39 N6 C40 C53 -68.8(10) . . . . ?
C39 N6 C40 C41 109.2(9) . . . . ?
C39 N6 C37 N5 0.4(10) . . . . ?
C56 N8 C55 C54 -0.1(9) . . . . ?
C56 N7 C47 C48 75.9(10) . . . . ?
C56 N7 C47 C46 -107.0(8) . . . . ?
C56 N7 C54 C55 0.2(9) . . . . ?
C29 N3 C27 C28 1.8(10) . . . . ?
C29 N4 C30 C31 -76.6(10) . . . . ?
C29 N4 C30 C32 103.2(9) . . . 2_756 ?
C29 N4 C28 C27 1.7(10) . . . . ?
C31 C32 C33 C34 -2.5(13) . . . . ?
C31 C36 C35 C34 -3.9(14) . . . . ?
N2 C15 C14 C16 -177.4(8) . . . 2_557 ?
N2 C15 C14 C13 3.0(14) . . . . ?
C26 C23 C22 C21 177.5(8) . . . . ?
C26 C23 C24 C25 -177.6(8) . . . . ?
C40 N6 C39 C38 -174.2(8) . . . . ?
C40 N6 C37 N5 173.9(7) . . . . ?
C40 C53 C52 C51 180.0(7) . . . . ?
C40 C41 C42 C43 -178.9(10) . . . . ?
C49 C48 C53 C40 -178.9(6) . . . . ?
C49 C48 C53 C52 2.4(10) . . . . ?
C49 C48 C47 N7 -0.9(10) . . . . ?
C49 C48 C47 C46 -177.8(7) . . . . ?
C49 C50 C51 C52 4.2(13) . . . . ?
C19 C20 C25 C24 178.6(7) . . . . ?
C19 C20 C21 C22 -176.4(8) . . . . ?
C30 N4 C29 N3 178.6(7) . . . . ?
C30 N4 C28 C27 -177.5(8) . . . . ?
C30 C31 C32 C30 1.8(12) . . . 2_756 ?
C30 C31 C32 C33 -176.1(7) . . . . ?
C30 C31 C36 C35 179.2(8) . . . . ?
C30 C32 C33 C34 179.7(9) 2_756 . . . ?
C23 C22 C21 C20 52.8(13) . . . . ?
C2 C3 C4 C2 -57.6(11) . . . 2_766 ?
C55 N8 C56 N7 0.2(9) . . . . ?
C37 N5 C38 C39 -0.3(10) . . . . ?
C37 N6 C39 C38 -0.5(10) . . . . ?
C37 N6 C40 C53 118.7(8) . . . . ?
C37 N6 C40 C41 -63.3(11) . . . . ?
C54 N7 C47 C48 -99.5(9) . . . . ?
C54 N7 C47 C46 77.6(10) . . . . ?
C54 N7 C56 N8 -0.3(9) . . . . ?
C8 C6 C5 O8 -168.7(7) 2_467 . . . ?
C8 C6 C5 O7 12.1(10) 2_467 . . . ?
C8 C6 C7 C8 54.0(9) 2_467 . . . ?
C5 C6 C7 C8 -75.4(8) . . . . ?
C20 C25 C24 C23 -55.9(11) . . . . ?
C32 C31 C30 N4 178.0(6) . . . . ?
C32 C31 C30 C32 -1.9(12) . . . 2_756 ?
C32 C31 C36 C35 -0.1(12) . . . . ?
C52 C53 C40 N6 -8.0(11) . . . . ?
C52 C53 C40 C41 174.1(7) . . . . ?
C1 C2 C3 C4 177.2(8) . . . . ?
C46 C41 C42 C43 -0.4(15) . . . . ?
C46 C45 C44 C43 -2.4(17) . . . . ?
C38 N5 C37 N6 -0.1(10) . . . . ?
C41 C46 C45 C44 -1.1(14) . . . . ?
C41 C42 C43 C44 -3.0(18) . . . . ?
C7 C6 C5 O8 -41.9(9) . . . . ?
C7 C6 C5 O7 138.9(6) . . . . ?
C16 C15 C14 C16 0.6(15) . . . 2_557 ?
C16 C15 C14 C13 -179.0(9) . . . . ?
C16 C14 C13 C12 0.4(17) 2_557 . . . ?
C16 C17 C18 C12 -1(2) . . . 2_557 ?
C36 C31 C30 N4 -1.3(11) . . . . ?
C36 C31 C30 C32 178.8(8) . . . 2_756 ?
C36 C31 C32 C30 -178.9(7) . . . 2_756 ?
C36 C31 C32 C33 3.2(11) . . . . ?
C11 N1 C9 C10 0.5(10) . . . . ?
C11 N2 C15 C16 -84.4(11) . . . . ?
C11 N2 C15 C14 93.7(11) . . . . ?
C11 N2 C10 C9 1.9(11) . . . . ?
C22 C23 C24 C25 53.8(11) . . . . ?
C25 C20 C21 C22 -53.5(11) . . . . ?
C28 N4 C29 N3 -0.6(9) . . . . ?
C28 N4 C30 C31 102.4(10) . . . . ?
C28 N4 C30 C32 -77.7(12) . . . 2_756 ?
C15 N2 C11 N1 -178.0(7) . . . . ?
C15 N2 C10 C9 178.0(8) . . . . ?
C15 C16 C17 C18 179.9(11) . . . . ?
C15 C14 C13 C12 180.0(11) . . . . ?
C45 C46 C41 C40 -179.0(7) . . . . ?
C45 C46 C41 C42 2.4(12) . . . . ?
C35 C34 C33 C32 -1.4(15) . . . . ?
C33 C34 C35 C36 4.8(15) . . . . ?
C42 C43 C44 C45 4.5(19) . . . . ?
C3 C2 C1 O2 135.4(8) . . . . ?
C3 C2 C1 O1 -46.9(12) . . . . ?
C24 C23 C22 C21 -52.5(12) . . . . ?
C14 C16 C15 N2 177.4(8) 2_557 . . . ?
C14 C16 C15 C14 -0.6(15) 2_557 . . . ?
C14 C16 C17 C18 0.3(16) 2_557 . . . ?
C14 C13 C12 C18 1(2) . . . 2_557 ?
C9 N1 C11 N2 0.7(9) . . . . ?
C17 C16 C15 N2 -2.2(14) . . . . ?
C17 C16 C15 C14 179.8(10) . . . . ?
C27 N3 C29 N4 -0.7(9) . . . . ?
C4 C2 C1 O2 -103.2(9) 2_766 . . . ?
C4 C2 C1 O1 74.5(11) 2_766 . . . ?
C4 C2 C3 C4 55.2(12) 2_766 . . . ?
C10 N2 C11 N1 -1.7(10) . . . . ?
C10 N2 C15 C16 100.0(11) . . . . ?
C10 N2 C15 C14 -81.9(12) . . . . ?
C21 C20 C25 C24 56.1(10) . . . . ?

loop_
_smtbx_masks_void_nr
_smtbx_masks_void_average_x
_smtbx_masks_void_average_y
_smtbx_masks_void_average_z
_smtbx_masks_void_volume
_smtbx_masks_void_count_electrons
_smtbx_masks_void_content
1 0.500 0.000 -0.379 794.4 184.7 ?
